data_1517600
loop_
_publ_author_name
'Shi-Yao Yang'
'Hong-Bo Yuan'
'Xiao-Bin Xu'
'Rong-Bin Huang'

_publ_section_title
;
 Influential factors on assembly of first-row transition metal
 coordination polymers
;
_journal_name_full
;
Inorganica Chimica Acta
;
_journal_page_first 53
_journal_page_last 62
_journal_volume 403
_journal_year 2013
_chemical_formula_moiety 'C11 H11 Mn N O5 S'
_chemical_formula_sum 'C11 H11 Mn N O5 S'
_chemical_formula_weight 324.21
_space_group_IT_number 15
_symmetry_cell_setting monoclinic
_symmetry_space_group_name_Hall '-C 2yc'
_symmetry_space_group_name_H-M 'C 1 2/c 1'
_atom_sites_solution_hydrogens geom
_atom_sites_solution_primary direct
_atom_sites_solution_secondary difmap
_cell_angle_alpha 90.00
_cell_angle_beta 99.6134(19)
_cell_angle_gamma 90.00
_cell_formula_units_Z 8
_cell_length_a 11.7729(2)
_cell_length_b 18.2439(4)
_cell_length_c 11.7165(2)
_cell_measurement_temperature 296(2)
_cell_volume 2481.17(8)
_computing_cell_refinement
;
CrysAlis RED, Oxford Diffraction Ltd., Version 1.171.31.8
;
_computing_data_collection
;
CrysAlis CCD, Oxford Diffraction Ltd., Version 1.171.31.8
;
_computing_data_reduction
;
CrysAlis RED, Oxford Diffraction Ltd., Version 1.171.31.8
;
_computing_molecular_graphics 'ORTEP-II (Johnson, 1976)'
_computing_publication_material 'SHELXL-97 (Sheldrick, 1997)'
_computing_structure_refinement 'SHELXL-97 (Sheldrick, 1997)'
_computing_structure_solution 'SHELXS-97 (Sheldrick, 1997)'
_diffrn_ambient_temperature 296(2)
_diffrn_detector_area_resol_mean 16.1903
_diffrn_measured_fraction_theta_full 0.996
_diffrn_measured_fraction_theta_max 0.917
_diffrn_measurement_device_type 'Gemini S Ultra CrysAlis CCD, Oxford'
_diffrn_measurement_method 'CrysAlis RED, Oxford Diffraction'
_diffrn_radiation_monochromator graphite
_diffrn_radiation_source 'fine-focus sealed tube'
_diffrn_radiation_type MoK\a
_diffrn_radiation_wavelength 0.71073
_diffrn_reflns_av_R_equivalents 0.0229
_diffrn_reflns_av_sigmaI/netI 0.0359
_diffrn_reflns_limit_h_max 17
_diffrn_reflns_limit_h_min -17
_diffrn_reflns_limit_k_max 24
_diffrn_reflns_limit_k_min -27
_diffrn_reflns_limit_l_max 13
_diffrn_reflns_limit_l_min -17
_diffrn_reflns_number 11389
_diffrn_reflns_theta_full 26.00
_diffrn_reflns_theta_max 32.63
_diffrn_reflns_theta_min 2.23
_diffrn_standards_decay_% 0
_diffrn_standards_interval_count 0
_diffrn_standards_interval_time 0
_diffrn_standards_number 0
_exptl_absorpt_coefficient_mu 1.247
_exptl_absorpt_correction_T_max 0.7886
_exptl_absorpt_correction_T_min 0.6354
_exptl_absorpt_correction_type multi-scan
_exptl_absorpt_process_details
;
CrysAlis RED, Oxford Diffraction Ltd., Version 1.171.31.8
Empirical absorption correction using spherical harmonics,
 implemented in SCALE3 ABSPACK scaling algorithm.
;
_exptl_crystal_colour 'pale yellow'
_exptl_crystal_density_diffrn 1.736
_exptl_crystal_density_method 'not measured'
_exptl_crystal_description plate
_exptl_crystal_F_000 1320
_exptl_crystal_size_max 0.40
_exptl_crystal_size_mid 0.34
_exptl_crystal_size_min 0.20
_refine_diff_density_max 0.642
_refine_diff_density_min -0.650
_refine_diff_density_rms 0.180
_refine_ls_extinction_method none
_refine_ls_goodness_of_fit_ref 1.085
_refine_ls_hydrogen_treatment constr
_refine_ls_matrix_type full
_refine_ls_number_parameters 175
_refine_ls_number_reflns 4164
_refine_ls_number_restraints 0
_refine_ls_restrained_S_all 1.085
_refine_ls_R_factor_all 0.0468
_refine_ls_R_factor_gt 0.0315
_refine_ls_shift/su_max 0.001
_refine_ls_shift/su_mean 0.000
_refine_ls_structure_factor_coef Fsqd
_refine_ls_weighting_details 'calc w=1/[\s^2^(Fo^2^)+(0.0733P)^2^+0.0000P] where P=(Fo^2^+2Fc^2^)/3'
_refine_ls_weighting_scheme calc
_refine_ls_wR_factor_gt 0.0954
_refine_ls_wR_factor_ref 0.1169
_reflns_number_gt 3172
_reflns_number_total 4164
_reflns_threshold_expression >2sigma(I)
_cod_data_source_file ICA-2013-403-53-62-3.cif
_cod_data_source_block '[Mn(tdc)(nmp)]n'
_cod_original_sg_symbol_Hall -C2yc
_cod_original_sg_symbol_H-M C2/c
_cod_database_code 1517600

loop_
_symmetry_equiv_pos_as_xyz
'x, y, z'
'-x, y, -z+1/2'
'x+1/2, y+1/2, z'
'-x+1/2, y+1/2, -z+1/2'
'-x, -y, -z'
'x, -y, z-1/2'
'-x+1/2, -y+1/2, -z'
'x+1/2, -y+1/2, z-1/2'

loop_
_atom_site_label
_atom_site_type_symbol
_atom_site_fract_x
_atom_site_fract_y
_atom_site_fract_z
_atom_site_U_iso_or_equiv
_atom_site_adp_type
_atom_site_occupancy
_atom_site_symmetry_multiplicity
_atom_site_calc_flag
_atom_site_refinement_flags
Mn1 Mn 0.0000 0.77132(2) 0.2500 0.01775(10) Uani 1 2 d S
Mn2 Mn 0.2500 0.7500 0.5000 0.01817(10) Uani 1 2 d S
O1 O 0.12879(13) 0.85225(9) 0.23288(14) 0.0347(4) Uani 1 1 d .
O2 O 0.28231(13) 0.81490(8) 0.35930(12) 0.0285(3) Uani 1 1 d .
O3 O 0.27078(14) 1.15041(8) 0.10205(13) 0.0328(3) Uani 1 1 d .
O4 O 0.38445(14) 1.18479(8) 0.26721(13) 0.0327(3) Uani 1 1 d .
O5 O -0.05912(12) 0.77492(9) 0.05421(12) 0.0273(3) Uani 1 1 d .
C1 C 0.27934(17) 0.93495(11) 0.29116(17) 0.0241(4) Uani 1 1 d .
C2 C 0.3631(2) 0.96426(13) 0.3725(2) 0.0387(5) Uani 1 1 d .
H2A H 0.3997 0.9385 0.4367 0.046 Uiso 1 1 calc R
C3 C 0.3889(2) 1.03776(13) 0.3493(2) 0.0379(5) Uani 1 1 d .
H3A H 0.4435 1.0657 0.3969 0.045 Uiso 1 1 calc R
C4 C 0.32506(16) 1.06342(11) 0.24962(17) 0.0241(4) Uani 1 1 d .
C5 C 0.22658(16) 0.86115(11) 0.29453(16) 0.0231(4) Uani 1 1 d .
C6 C 0.32778(16) 1.13888(10) 0.20205(16) 0.0222(3) Uani 1 1 d .
C7 C 0.00103(19) 0.80885(17) -0.00789(18) 0.0380(6) Uani 1 1 d .
C8 C 0.0047(3) 0.8920(2) -0.0182(3) 0.0578(9) Uani 1 1 d .
H8A H -0.0687 0.9112 -0.0564 0.069 Uiso 1 1 calc R
H8B H 0.0247 0.9148 0.0573 0.069 Uiso 1 1 calc R
C9 C 0.0984(6) 0.9042(4) -0.0911(4) 0.133(3) Uani 1 1 d .
H9A H 0.0708 0.9364 -0.1556 0.160 Uiso 1 1 calc R
H9B H 0.1655 0.9265 -0.0447 0.160 Uiso 1 1 calc R
C10 C 0.1289(3) 0.8308(3) -0.1345(3) 0.0817(15) Uani 1 1 d .
H10A H 0.1038 0.8269 -0.2175 0.098 Uiso 1 1 calc R
H10B H 0.2113 0.8225 -0.1172 0.098 Uiso 1 1 calc R
C11 C 0.0781(3) 0.7007(3) -0.0825(3) 0.0756(11) Uani 1 1 d .
H11A H 0.0404 0.6769 -0.0259 0.113 Uiso 1 1 calc R
H11B H 0.1581 0.6875 -0.0695 0.113 Uiso 1 1 calc R
H11C H 0.0429 0.6854 -0.1586 0.113 Uiso 1 1 calc R
N1 N 0.0672(2) 0.77879(19) -0.0725(2) 0.0578(7) Uani 1 1 d .
S1 S 0.23322(5) 0.99736(3) 0.18433(4) 0.02830(13) Uani 1 1 d .

loop_
_atom_site_aniso_label
_atom_site_aniso_U_11
_atom_site_aniso_U_22
_atom_site_aniso_U_33
_atom_site_aniso_U_23
_atom_site_aniso_U_13
_atom_site_aniso_U_12
Mn1 0.01930(18) 0.01168(18) 0.02153(19) 0.000 0.00126(14) 0.000
Mn2 0.02309(19) 0.01210(18) 0.01880(18) 0.00166(13) 0.00195(14) 0.00162(13)
O1 0.0324(8) 0.0248(8) 0.0421(8) 0.0117(6) -0.0075(6) -0.0124(6)
O2 0.0327(7) 0.0213(7) 0.0309(7) 0.0108(5) 0.0036(6) -0.0017(6)
O3 0.0461(9) 0.0181(7) 0.0316(7) 0.0060(6) -0.0013(6) -0.0051(6)
O4 0.0402(8) 0.0196(7) 0.0383(8) 0.0001(6) 0.0069(6) -0.0128(6)
O5 0.0249(7) 0.0336(8) 0.0235(6) 0.0029(5) 0.0042(5) -0.0073(6)
C1 0.0265(9) 0.0170(8) 0.0274(9) 0.0081(7) 0.0006(7) -0.0036(7)
C2 0.0448(12) 0.0263(11) 0.0372(11) 0.0125(9) -0.0162(9) -0.0099(9)
C3 0.0394(12) 0.0253(11) 0.0414(12) 0.0058(9) -0.0150(9) -0.0114(9)
C4 0.0254(9) 0.0167(8) 0.0293(9) 0.0017(7) 0.0019(7) -0.0051(7)
C5 0.0272(9) 0.0183(9) 0.0237(8) 0.0046(7) 0.0034(7) -0.0040(7)
C6 0.0221(8) 0.0164(8) 0.0280(9) 0.0036(7) 0.0042(7) -0.0028(6)
C7 0.0270(10) 0.0607(17) 0.0246(10) 0.0070(9) -0.0003(8) -0.0117(10)
C8 0.0523(16) 0.062(2) 0.0525(15) 0.0285(14) -0.0104(13) -0.0242(14)
C9 0.188(5) 0.157(6) 0.062(2) -0.005(3) 0.044(3) -0.132(5)
C10 0.0480(18) 0.155(5) 0.0456(17) 0.024(2) 0.0173(14) -0.030(2)
C11 0.064(2) 0.094(3) 0.069(2) -0.007(2) 0.0129(17) 0.022(2)
N1 0.0412(12) 0.099(2) 0.0363(12) 0.0022(12) 0.0156(10) -0.0108(13)
S1 0.0353(3) 0.0173(2) 0.0281(2) 0.00663(17) -0.00684(19) -0.00778(18)

loop_
_atom_type_symbol
_atom_type_description
_atom_type_scat_dispersion_real
_atom_type_scat_dispersion_imag
_atom_type_scat_source
C C 0.0033 0.0016 'International Tables Vol C Tables 4.2.6.8 and 6.1.1.4'
H H 0.0000 0.0000 'International Tables Vol C Tables 4.2.6.8 and 6.1.1.4'
O O 0.0106 0.0060 'International Tables Vol C Tables 4.2.6.8 and 6.1.1.4'
N N 0.0061 0.0033 'International Tables Vol C Tables 4.2.6.8 and 6.1.1.4'
S S 0.1246 0.1234 'International Tables Vol C Tables 4.2.6.8 and 6.1.1.4'
Mn Mn 0.3368 0.7283 'International Tables Vol C Tables 4.2.6.8 and 6.1.1.4'

loop_
_geom_angle_atom_site_label_1
_geom_angle_atom_site_label_2
_geom_angle_atom_site_label_3
_geom_angle
_geom_angle_site_symmetry_1
_geom_angle_site_symmetry_3
O4 Mn1 O4 83.47(9) 3_445 4_545
O4 Mn1 O1 175.08(7) 3_445 .
O4 Mn1 O1 91.65(7) 4_545 .
O4 Mn1 O1 91.65(7) 3_445 2
O4 Mn1 O1 175.08(7) 4_545 2
O1 Mn1 O1 93.23(9) . 2
O4 Mn1 O5 91.07(6) 3_445 2
O4 Mn1 O5 91.39(6) 4_545 2
O1 Mn1 O5 88.43(6) . 2
O1 Mn1 O5 89.31(5) 2 2
O4 Mn1 O5 91.39(6) 3_445 .
O4 Mn1 O5 91.07(6) 4_545 .
O1 Mn1 O5 89.31(5) . .
O1 Mn1 O5 88.43(6) 2 .
O5 Mn1 O5 176.70(8) 2 .
O2 Mn2 O2 180.00(7) 7_566 .
O2 Mn2 O3 93.31(6) 7_566 6_576
O2 Mn2 O3 86.69(6) . 6_576
O2 Mn2 O3 86.69(6) 7_566 4_545
O2 Mn2 O3 93.31(6) . 4_545
O3 Mn2 O3 180.0 6_576 4_545
O2 Mn2 O5 91.81(6) 7_566 2
O2 Mn2 O5 88.19(6) . 2
O3 Mn2 O5 90.10(6) 6_576 2
O3 Mn2 O5 89.90(6) 4_545 2
O2 Mn2 O5 88.19(6) 7_566 8_566
O2 Mn2 O5 91.81(6) . 8_566
O3 Mn2 O5 89.90(6) 6_576 8_566
O3 Mn2 O5 90.10(6) 4_545 8_566
O5 Mn2 O5 180.0 2 8_566
C5 O1 Mn1 128.66(12) . .
C5 O2 Mn2 135.15(13) . .
C6 O3 Mn2 130.04(13) . 4
C6 O4 Mn1 136.77(13) . 3
C7 O5 Mn2 124.12(13) . 2
C7 O5 Mn1 119.20(13) . .
Mn2 O5 Mn1 113.30(6) 2 .
C2 C1 C5 126.48(18) . .
C2 C1 S1 110.78(15) . .
C5 C1 S1 122.62(14) . .
C1 C2 C3 113.10(19) . .
C1 C2 H2A 123.5 . .
C3 C2 H2A 123.4 . .
C4 C3 C2 112.72(19) . .
C4 C3 H3A 123.6 . .
C2 C3 H3A 123.6 . .
C3 C4 C6 126.59(18) . .
C3 C4 S1 110.99(15) . .
C6 C4 S1 122.38(14) . .
O2 C5 O1 126.74(18) . .
O2 C5 C1 116.74(17) . .
O1 C5 C1 116.51(17) . .
O4 C6 O3 126.90(18) . .
O4 C6 C4 115.75(16) . .
O3 C6 C4 117.33(17) . .
O5 C7 N1 125.5(3) . .
O5 C7 C8 124.2(3) . .
N1 C7 C8 110.3(2) . .
C9 C8 C7 102.9(4) . .
C9 C8 H8A 111.2 . .
C7 C8 H8A 111.2 . .
C9 C8 H8B 111.2 . .
C7 C8 H8B 111.2 . .
H8A C8 H8B 109.1 . .
C10 C9 C8 107.3(3) . .
C10 C9 H9A 110.3 . .
C8 C9 H9A 110.3 . .
C10 C9 H9B 110.3 . .
C8 C9 H9B 110.3 . .
H9A C9 H9B 108.5 . .
N1 C10 C9 104.2(3) . .
N1 C10 H10A 110.9 . .
C9 C10 H10A 110.9 . .
N1 C10 H10B 110.9 . .
C9 C10 H10B 110.9 . .
H10A C10 H10B 108.9 . .
N1 C11 H11A 109.5 . .
N1 C11 H11B 109.5 . .
H11A C11 H11B 109.5 . .
N1 C11 H11C 109.5 . .
H11A C11 H11C 109.5 . .
H11B C11 H11C 109.5 . .
C7 N1 C11 122.5(3) . .
C7 N1 C10 114.4(3) . .
C11 N1 C10 123.1(3) . .
C4 S1 C1 92.41(10) . .

loop_
_geom_bond_atom_site_label_1
_geom_bond_atom_site_label_2
_geom_bond_distance
_geom_bond_site_symmetry_2
Mn1 O4 2.1154(14) 3_445
Mn1 O4 2.1154(14) 4_545
Mn1 O1 2.1497(14) .
Mn1 O1 2.1497(14) 2
Mn1 O5 2.2842(13) 2
Mn1 O5 2.2842(13) .
Mn2 O2 2.1150(13) 7_566
Mn2 O2 2.1150(13) .
Mn2 O3 2.1662(14) 6_576
Mn2 O3 2.1663(14) 4_545
Mn2 O5 2.2767(14) 2
Mn2 O5 2.2767(14) 8_566
O1 C5 1.263(2) .
O2 C5 1.246(2) .
O3 C6 1.267(2) .
O3 Mn2 2.1662(14) 4
O4 C6 1.249(2) .
O4 Mn1 2.1154(14) 3
O5 C7 1.259(3) .
O5 Mn2 2.2767(14) 2
C1 C2 1.361(3) .
C1 C5 1.486(3) .
C1 S1 1.7120(19) .
C2 C3 1.411(3) .
C2 H2A 0.9300 .
C3 C4 1.362(3) .
C3 H3A 0.9300 .
C4 C6 1.488(3) .
C4 S1 1.712(2) .
C7 N1 1.296(4) .
C7 C8 1.522(5) .
C8 C9 1.520(6) .
C8 H8A 0.9700 .
C8 H8B 0.9700 .
C9 C10 1.496(8) .
C9 H9A 0.9700 .
C9 H9B 0.9700 .
C10 N1 1.460(4) .
C10 H10A 0.9700 .
C10 H10B 0.9700 .
C11 N1 1.438(6) .
C11 H11A 0.9600 .
C11 H11B 0.9600 .
C11 H11C 0.9600 .
